data_4506955
loop_
_publ_author_name
'Sun, Haoran'
'Tottempudi, Usha K.'
'Mottishaw, Jeffery D.'
'Basa, Prem N.'
'Putta, Anjaneyulu'
'Sykes, Andrew G.'

_publ_section_title
;
 Strengthening \p--\p Interactions While Suppressing
 Csp2--H&#x00B7;&#x00B7;&#x00B7;\p (T-Shaped) Interactions via
 Perfluoroalkylation: A Crystallographic and Computational Study That
 Supports the Beneficial Formation of 1-D \p--\p Stacked Aromatic
 Materials
;
_journal_issue 11
_journal_name_full 'Crystal Growth &amp; Design'
_journal_page_first 5655
_journal_paper_doi 10.1021/cg301151u
_journal_volume 12
_journal_year 2012
_chemical_formula_moiety 'C32 H6 F36'
_chemical_formula_sum 'C32 H6 F36'
_chemical_formula_weight 1074.37
_chemical_name_common 1,3,6,8-tetrakis(nonafluorobutyl)pyrene
_chemical_name_systematic
;
 ?
;
_space_group_IT_number 14
_symmetry_cell_setting monoclinic
_symmetry_space_group_name_Hall '-P 2yn'
_symmetry_space_group_name_H-M 'P 1 21/n 1'
_atom_sites_solution_hydrogens geom
_atom_sites_solution_primary direct
_atom_sites_solution_secondary difmap
_audit_creation_method SHELXL-97
_cell_angle_alpha 90.00
_cell_angle_beta 90.796(2)
_cell_angle_gamma 90.00
_cell_formula_units_Z 2
_cell_length_a 17.054(3)
_cell_length_b 5.6576(10)
_cell_length_c 17.726(3)
_cell_measurement_temperature 100(2)
_cell_measurement_theta_max 25.5
_cell_measurement_theta_min 2.50
_cell_volume 1710.1(5)
_computing_cell_refinement 'SAINT (Bruker, 2003)'
_computing_data_collection 'Bruker APEXII (Bruker, 2006)'
_computing_data_reduction SAINT
_computing_molecular_graphics 'Ortep3 for Windows (Farrugia, 1997)'
_computing_publication_material 'Bruker SHELXTL'
_computing_structure_refinement 'SHELXL-97 (Sheldrick, 1997)'
_computing_structure_solution 'SIR 97'
_diffrn_ambient_temperature 100(2)
_diffrn_measured_fraction_theta_full 0.998
_diffrn_measured_fraction_theta_max 0.998
_diffrn_measurement_device_type 'CCD area detector'
_diffrn_measurement_method 'phi and omega scans'
_diffrn_radiation_monochromator graphite
_diffrn_radiation_source 'fine-focus sealed tube'
_diffrn_radiation_type MoK\a
_diffrn_radiation_wavelength 0.71073
_diffrn_reflns_av_R_equivalents 0.0382
_diffrn_reflns_av_sigmaI/netI 0.0287
_diffrn_reflns_limit_h_max 20
_diffrn_reflns_limit_h_min -20
_diffrn_reflns_limit_k_max 6
_diffrn_reflns_limit_k_min -6
_diffrn_reflns_limit_l_max 21
_diffrn_reflns_limit_l_min -21
_diffrn_reflns_number 15405
_diffrn_reflns_theta_full 25.00
_diffrn_reflns_theta_max 25.00
_diffrn_reflns_theta_min 1.65
_diffrn_standards_decay_% 0
_diffrn_standards_interval_count 0
_diffrn_standards_interval_time 0
_diffrn_standards_number 0
_exptl_absorpt_coefficient_mu 0.260
_exptl_absorpt_correction_T_max 0.969
_exptl_absorpt_correction_T_min 0.928
_exptl_absorpt_correction_type multi-scan
_exptl_absorpt_process_details SADABS
_exptl_crystal_colour colorless
_exptl_crystal_density_diffrn 2.086
_exptl_crystal_density_method 'not measured'
_exptl_crystal_description block
_exptl_crystal_F_000 1044
_exptl_crystal_size_max 0.69
_exptl_crystal_size_mid 0.24
_exptl_crystal_size_min 0.12
_refine_diff_density_max 0.675
_refine_diff_density_min -0.485
_refine_diff_density_rms 0.121
_refine_ls_extinction_method none
_refine_ls_goodness_of_fit_ref 1.071
_refine_ls_hydrogen_treatment constr
_refine_ls_matrix_type full
_refine_ls_number_parameters 307
_refine_ls_number_reflns 3010
_refine_ls_number_restraints 0
_refine_ls_restrained_S_all 1.071
_refine_ls_R_factor_all 0.1013
_refine_ls_R_factor_gt 0.0798
_refine_ls_shift/su_max 0.014
_refine_ls_shift/su_mean 0.002
_refine_ls_structure_factor_coef Fsqd
_refine_ls_weighting_details 'calc w=1/[\s^2^(Fo^2^)+(0.1168P)^2^+9.7750P] where P=(Fo^2^+2Fc^2^)/3'
_refine_ls_weighting_scheme calc
_refine_ls_wR_factor_gt 0.2133
_refine_ls_wR_factor_ref 0.2357
_reflns_number_gt 2302
_reflns_number_total 3015
_reflns_threshold_expression >2sigma(I)
_cod_data_source_file cg301151u_si_002.cif
_cod_data_source_block 12013
_cod_depositor_comments
;
The following automatic conversions were performed:

'_symmetry_cell_setting' value 'Monoclinic' changed to 'monoclinic'
according to /home/saulius/struct/CIF-dictionaries/cif_core.dic
dictionary named 'cif_core.dic' version 2.4.2 from 2011-04-26.

Automatic conversion script
Id: cif_fix_values 1891 2012-01-12 08:04:46Z andrius 
;
_cod_original_sg_symbol_H-M P21/n
_cod_database_code 4506955

loop_
_symmetry_equiv_pos_as_xyz
'x, y, z'
'-x+1/2, y+1/2, -z+1/2'
'-x, -y, -z'
'x-1/2, -y-1/2, z-1/2'

loop_
_atom_site_label
_atom_site_type_symbol
_atom_site_fract_x
_atom_site_fract_y
_atom_site_fract_z
_atom_site_U_iso_or_equiv
_atom_site_adp_type
_atom_site_occupancy
_atom_site_symmetry_multiplicity
_atom_site_calc_flag
_atom_site_refinement_flags
F1 F 0.12514(16) 0.2943(5) 0.59137(15) 0.0228(7) Uani 1 1 d .
F2 F 0.29135(16) 0.6040(6) 0.53318(16) 0.0274(7) Uani 1 1 d .
F3 F 0.15311(17) 1.0685(6) 0.28132(16) 0.0279(7) Uani 1 1 d .
F4 F 0.21698(17) 0.6981(6) 0.62742(17) 0.0313(8) Uani 1 1 d .
F5 F 0.19723(17) 0.2500(5) 0.49238(16) 0.0251(7) Uani 1 1 d .
F6 F 0.21791(18) 0.7452(7) 0.29763(18) 0.0397(9) Uani 1 1 d .
F7 F 0.1922(2) 0.8167(7) 0.14821(18) 0.0435(10) Uani 1 1 d .
F8 F 0.2434(2) 0.3063(9) 0.6979(2) 0.0568(12) Uani 1 1 d .
F9 F 0.41761(19) 0.4434(8) 0.6098(2) 0.0479(10) Uani 1 1 d .
F10 F 0.0207(2) 0.7546(7) 0.2493(2) 0.0447(10) Uani 1 1 d .
F11 F 0.2986(2) 0.1404(6) 0.6010(2) 0.0465(10) Uani 1 1 d .
F12 F 0.0821(3) 0.9999(7) 0.1434(2) 0.0548(11) Uani 1 1 d .
F13 F 0.1096(3) 0.4819(7) 0.2459(2) 0.0512(11) Uani 1 1 d .
F14 F 0.0141(3) 0.5445(8) 0.1070(2) 0.0598(12) Uani 1 1 d .
F15 F 0.3961(2) 0.2848(10) 0.7155(2) 0.0670(14) Uani 1 1 d .
C1 C 0.0526(3) 0.9557(9) 0.4079(3) 0.0177(10) Uani 1 1 d .
F16 F 0.3622(2) 0.6479(9) 0.6942(3) 0.0643(14) Uani 1 1 d .
F17 F 0.0908(4) 0.7145(14) 0.0301(2) 0.112(3) Uani 1 1 d .
C2 C 0.1243(3) 0.6017(9) 0.4976(3) 0.0182(10) Uani 1 1 d .
C3 C 0.0959(3) 0.7161(9) 0.2372(3) 0.0258(12) Uani 1 1 d .
C4 C 0.0424(3) 0.7255(9) 0.6074(3) 0.0203(11) Uani 1 1 d .
H1 H 0.0668 0.6103 0.6388 0.024 Uiso 1 1 calc R
C5 C 0.2415(3) 0.5170(10) 0.5843(3) 0.0232(11) Uani 1 1 d .
C6 C 0.1126(3) 0.8097(9) 0.3793(3) 0.0205(11) Uani 1 1 d .
C7 C 0.1697(3) 0.4143(9) 0.5408(3) 0.0201(11) Uani 1 1 d .
C8 C 0.0138(3) 1.1344(9) 0.3641(3) 0.0180(10) Uani 1 1 d .
H2 H 0.0282 1.1550 0.3129 0.022 Uiso 1 1 calc R
C9 C 0.1468(3) 0.6361(9) 0.4237(3) 0.0216(11) Uani 1 1 d .
H3 H 0.1865 0.5387 0.4031 0.026 Uiso 1 1 calc R
C10 C 0.1446(3) 0.8384(10) 0.3006(3) 0.0245(12) Uani 1 1 d .
C11 C 0.0662(3) 0.7470(9) 0.5300(3) 0.0185(10) Uani 1 1 d .
F18 F 0.1324(4) 0.4290(11) 0.0938(3) 0.0919(19) Uani 1 1 d .
C12 C 0.0300(3) 0.9246(9) 0.4846(3) 0.0162(10) Uani 1 1 d .
C13 C 0.2865(3) 0.3436(11) 0.6365(3) 0.0298(13) Uani 1 1 d .
C14 C 0.3672(3) 0.4334(13) 0.6646(3) 0.0373(15) Uani 1 1 d .
C15 C 0.1176(4) 0.7829(14) 0.1574(3) 0.0470(18) Uani 1 1 d .
C16 C 0.0851(5) 0.6239(14) 0.0936(4) 0.0502(19) Uani 1 1 d .

loop_
_atom_site_aniso_label
_atom_site_aniso_U_11
_atom_site_aniso_U_22
_atom_site_aniso_U_33
_atom_site_aniso_U_23
_atom_site_aniso_U_13
_atom_site_aniso_U_12
F1 0.0208(14) 0.0252(16) 0.0223(15) 0.0039(12) 0.0014(11) -0.0029(12)
F2 0.0187(15) 0.0374(18) 0.0262(15) 0.0059(14) 0.0038(12) -0.0032(13)
F3 0.0248(16) 0.0343(18) 0.0248(15) 0.0047(13) 0.0088(12) -0.0067(13)
F4 0.0230(16) 0.0384(19) 0.0325(17) -0.0157(15) -0.0018(13) -0.0016(13)
F5 0.0245(15) 0.0286(16) 0.0221(15) -0.0042(12) -0.0009(12) 0.0067(12)
F6 0.0231(17) 0.068(3) 0.0285(17) 0.0140(17) 0.0140(13) 0.0215(16)
F7 0.039(2) 0.066(3) 0.0262(17) -0.0004(17) 0.0170(15) -0.0122(18)
F8 0.035(2) 0.102(4) 0.0333(19) 0.033(2) -0.0026(16) -0.007(2)
F9 0.0203(17) 0.080(3) 0.043(2) -0.007(2) -0.0021(15) 0.0039(18)
F10 0.0282(18) 0.065(3) 0.041(2) -0.0130(18) 0.0046(15) -0.0008(17)
F11 0.050(2) 0.032(2) 0.056(2) 0.0045(17) -0.0270(18) 0.0054(16)
F12 0.064(3) 0.051(3) 0.049(2) 0.016(2) -0.009(2) -0.005(2)
F13 0.078(3) 0.036(2) 0.040(2) 0.0043(17) 0.0128(19) -0.0003(19)
F14 0.065(3) 0.078(3) 0.036(2) -0.005(2) 0.0029(19) -0.037(2)
F15 0.044(2) 0.108(4) 0.048(2) 0.023(3) -0.0248(19) 0.004(2)
C1 0.011(2) 0.025(3) 0.016(2) 0.000(2) 0.0019(18) -0.0048(19)
F16 0.032(2) 0.087(3) 0.074(3) -0.051(3) -0.0160(19) 0.010(2)
F17 0.135(5) 0.174(7) 0.025(2) 0.014(3) -0.010(3) -0.093(5)
C2 0.013(2) 0.025(3) 0.017(2) 0.000(2) 0.0002(18) -0.0017(19)
C3 0.028(3) 0.025(3) 0.026(3) 0.000(2) 0.012(2) 0.001(2)
C4 0.020(2) 0.024(3) 0.018(2) 0.002(2) 0.0014(19) -0.001(2)
C5 0.019(2) 0.030(3) 0.021(3) -0.001(2) 0.001(2) 0.001(2)
C6 0.016(2) 0.030(3) 0.016(2) 0.002(2) 0.0027(18) -0.001(2)
C7 0.020(2) 0.024(3) 0.016(2) -0.001(2) 0.0027(19) 0.001(2)
C8 0.016(2) 0.025(3) 0.013(2) 0.002(2) 0.0005(18) -0.0018(19)
C9 0.016(2) 0.028(3) 0.021(2) -0.001(2) 0.0004(19) 0.002(2)
C10 0.015(2) 0.034(3) 0.025(3) 0.005(2) 0.006(2) 0.006(2)
C11 0.013(2) 0.024(3) 0.019(2) -0.001(2) 0.0015(18) -0.0037(18)
F18 0.125(5) 0.081(4) 0.070(3) -0.031(3) 0.032(3) -0.006(4)
C12 0.011(2) 0.021(2) 0.016(2) -0.0003(19) 0.0009(17) -0.0037(19)
C13 0.027(3) 0.040(3) 0.022(3) 0.008(2) -0.003(2) 0.000(2)
C14 0.027(3) 0.057(4) 0.027(3) -0.008(3) -0.007(2) 0.007(3)
C15 0.049(4) 0.066(5) 0.026(3) 0.004(3) 0.001(3) -0.017(4)
C16 0.068(5) 0.058(5) 0.025(3) -0.011(3) 0.022(3) -0.015(4)

loop_
_atom_type_symbol
_atom_type_description
_atom_type_scat_dispersion_real
_atom_type_scat_dispersion_imag
_atom_type_scat_source
C C 0.0033 0.0016 'International Tables Vol C Tables 4.2.6.8 and 6.1.1.4'
H H 0.0000 0.0000 'International Tables Vol C Tables 4.2.6.8 and 6.1.1.4'
F F 0.0171 0.0103 'International Tables Vol C Tables 4.2.6.8 and 6.1.1.4'

loop_
_geom_angle_atom_site_label_1
_geom_angle_atom_site_label_2
_geom_angle_atom_site_label_3
_geom_angle
_geom_angle_site_symmetry_1
_geom_angle_site_symmetry_3
C6 C1 C8 123.3(4) . .
C6 C1 C12 118.4(4) . .
C8 C1 C12 118.3(4) . .
C9 C2 C11 120.5(5) . .
C9 C2 C7 115.5(4) . .
C11 C2 C7 123.9(4) . .
F10 C3 F13 108.1(5) . .
F10 C3 C15 111.1(5) . .
F13 C3 C15 107.8(5) . .
F10 C3 C10 108.7(4) . .
F13 C3 C10 105.3(5) . .
C15 C3 C10 115.5(5) . .
C8 C4 C11 121.2(5) 3_576 .
C8 C4 H1 119.4 3_576 .
C11 C4 H1 119.4 . .
F2 C5 F4 107.9(4) . .
F2 C5 C13 108.8(4) . .
F4 C5 C13 107.3(4) . .
F2 C5 C7 107.8(4) . .
F4 C5 C7 108.5(4) . .
C13 C5 C7 116.2(5) . .
C9 C6 C1 120.8(4) . .
C9 C6 C10 116.5(4) . .
C1 C6 C10 122.7(4) . .
F5 C7 F1 106.0(4) . .
F5 C7 C2 109.8(4) . .
F1 C7 C2 113.3(4) . .
F5 C7 C5 107.1(4) . .
F1 C7 C5 107.7(4) . .
C2 C7 C5 112.6(4) . .
C4 C8 C1 122.5(4) 3_576 .
C4 C8 H2 118.7 3_576 .
C1 C8 H2 118.7 . .
C6 C9 C2 121.2(5) . .
C6 C9 H3 119.4 . .
C2 C9 H3 119.4 . .
F3 C10 F6 105.2(4) . .
F3 C10 C6 112.1(4) . .
F6 C10 C6 109.8(4) . .
F3 C10 C3 107.7(4) . .
F6 C10 C3 106.4(4) . .
C6 C10 C3 115.0(4) . .
C2 C11 C12 118.8(4) . .
C2 C11 C4 123.0(5) . .
C12 C11 C4 118.2(4) . .
C11 C12 C1 120.3(4) . .
C11 C12 C12 120.4(5) . 3_576
C1 C12 C12 119.3(5) . 3_576
F11 C13 F8 109.9(5) . .
F11 C13 C14 107.2(5) . .
F8 C13 C14 106.7(4) . .
F11 C13 C5 110.1(4) . .
F8 C13 C5 108.2(5) . .
C14 C13 C5 114.7(5) . .
F9 C14 F15 107.0(5) . .
F9 C14 F16 107.5(6) . .
F15 C14 F16 109.8(5) . .
F9 C14 C13 111.5(5) . .
F15 C14 C13 109.4(6) . .
F16 C14 C13 111.6(5) . .
F7 C15 F12 105.8(6) . .
F7 C15 C3 113.9(5) . .
F12 C15 C3 106.0(5) . .
F7 C15 C16 109.7(6) . .
F12 C15 C16 103.5(5) . .
C3 C15 C16 116.7(6) . .
F17 C16 F14 112.8(7) . .
F17 C16 F18 106.4(7) . .
F14 C16 F18 105.6(6) . .
F17 C16 C15 113.1(6) . .
F14 C16 C15 112.9(5) . .
F18 C16 C15 105.3(7) . .

loop_
_geom_bond_atom_site_label_1
_geom_bond_atom_site_label_2
_geom_bond_distance
_geom_bond_site_symmetry_2
F1 C7 1.364(6) .
F2 C5 1.344(6) .
F3 C10 1.354(7) .
F4 C5 1.349(6) .
F5 C7 1.354(6) .
F6 C10 1.358(6) .
F7 C15 1.300(8) .
F8 C13 1.338(7) .
F9 C14 1.308(7) .
F10 C3 1.321(6) .
F11 C13 1.328(7) .
F12 C15 1.389(9) .
F13 C3 1.354(7) .
F14 C16 1.316(8) .
F15 C14 1.323(8) .
C1 C6 1.414(7) .
C1 C8 1.431(7) .
C1 C12 1.429(7) .
F16 C14 1.324(8) .
F17 C16 1.241(8) .
C2 C9 1.385(7) .
C2 C11 1.415(7) .
C2 C7 1.515(7) .
C3 C15 1.515(8) .
C3 C10 1.551(8) .
C4 C8 1.348(7) 3_576
C4 C11 1.440(7) .
C4 H1 0.9500 .
C5 C13 1.546(7) .
C5 C7 1.550(7) .
C6 C9 1.384(7) .
C6 C10 1.513(7) .
C8 C4 1.348(7) 3_576
C8 H2 0.9500 .
C9 H3 0.9500 .
C11 C12 1.424(7) .
F18 C16 1.366(10) .
C12 C12 1.445(9) 3_576
C13 C14 1.544(8) .
C15 C16 1.542(9) .
